data_4002691
loop_
_publ_author_name
'Plonka, Anna M.'
'Chen, Xianyin'
'Wang, Hao'
'Krishna, Rajamani'
'Dong, Xinglong'
'Banerjee, Debasis'
'Woerner, William R.'
'Han, Yu'
'Li, Jing'
'Parise, John B.'

_publ_section_title
;
 Light Hydrocarbon Adsorption Mechanisms in Two Calcium-Based Microporous
 Metal Organic Frameworks
;
_journal_coden_ASTM CMATEX
_journal_issue 6
_journal_name_full 'Chemistry of Materials'
_journal_page_first 1636
_journal_page_last 1646
_journal_paper_doi 10.1021/acs.chemmater.5b03792
_journal_volume 28
_journal_year 2016
_chemical_formula_sum 'C14.69 H8.69 Ca O6 S'
_chemical_formula_weight 353.33
_chemical_name_common SBMOF1_C2H2
_space_group_IT_number 14
_symmetry_cell_setting monoclinic
_symmetry_space_group_name_Hall '-P 2yn'
_symmetry_space_group_name_H-M 'P 1 21/n 1'
_atom_sites_solution_hydrogens geom
_atom_sites_solution_primary direct
_atom_sites_solution_secondary difmap
_audit_creation_method SHELXL-97
_cell_angle_alpha 90.00
_cell_angle_beta 100.901(2)
_cell_angle_gamma 90.00
_cell_formula_units_Z 4
_cell_length_a 11.6583(3)
_cell_length_b 5.56710(10)
_cell_length_c 22.9110(6)
_cell_measurement_temperature 100(2)
_cell_volume 1460.16(6)
_computing_cell_refinement
;
CrysAlisPro 
;
_computing_data_collection
;
CrysAlisPro, (Oxford Diffraction Ltd.2010)
;
_computing_data_reduction
;
CrysAlisPro
;
_computing_molecular_graphics 'CrystalMaker and Vesta'
_computing_publication_material SHELXL97
_computing_structure_refinement 'SHELXL97 (Sheldrick, 2008)'
_computing_structure_solution 'SHELXS97 (Sheldrick, 2008)'
_diffrn_ambient_temperature 100(2)
_diffrn_detector_area_resol_mean 10.4962
_diffrn_measured_fraction_theta_full 0.992
_diffrn_measured_fraction_theta_max 0.992
_diffrn_measurement_device_type 'Xcalibur, Atlas, Gemini'
_diffrn_measurement_method '\w scans'
_diffrn_radiation_monochromator graphite
_diffrn_radiation_source 'Enhance (Cu) X-ray Source'
_diffrn_radiation_type CuK\a
_diffrn_radiation_wavelength 1.54184
_diffrn_reflns_av_R_equivalents 0.0341
_diffrn_reflns_av_sigmaI/netI 0.0342
_diffrn_reflns_limit_h_max 13
_diffrn_reflns_limit_h_min -14
_diffrn_reflns_limit_k_max 7
_diffrn_reflns_limit_k_min -6
_diffrn_reflns_limit_l_max 28
_diffrn_reflns_limit_l_min -29
_diffrn_reflns_number 9878
_diffrn_reflns_theta_full 77.86
_diffrn_reflns_theta_max 77.86
_diffrn_reflns_theta_min 8.20
_diffrn_standards_interval_count .
_diffrn_standards_interval_time .
_diffrn_standards_number 0
_exptl_absorpt_coefficient_mu 5.320
_exptl_absorpt_correction_T_max 0.8567
_exptl_absorpt_correction_T_min 0.5447
_exptl_absorpt_correction_type multi-scan
_exptl_absorpt_process_details
;
(CrysAlisPro, Oxford Diffraction Ltd, 2010),
;
_exptl_crystal_colour colorless
_exptl_crystal_density_diffrn 1.607
_exptl_crystal_density_method 'not measured'
_exptl_crystal_description block
_exptl_crystal_F_000 723.3
_exptl_crystal_size_max 0.13
_exptl_crystal_size_mid 0.04
_exptl_crystal_size_min 0.03
_refine_diff_density_max 0.628
_refine_diff_density_min -0.546
_refine_diff_density_rms 0.097
_refine_ls_extinction_method none
_refine_ls_goodness_of_fit_ref 1.106
_refine_ls_hydrogen_treatment constr
_refine_ls_matrix_type full
_refine_ls_number_parameters 219
_refine_ls_number_reflns 3081
_refine_ls_number_restraints 20
_refine_ls_restrained_S_all 1.104
_refine_ls_R_factor_all 0.0569
_refine_ls_R_factor_gt 0.0446
_refine_ls_shift/su_max 0.003
_refine_ls_shift/su_mean 0.000
_refine_ls_structure_factor_coef Fsqd
_refine_ls_weighting_details 'calc w=1/[\s^2^(Fo^2^)+(0.0428P)^2^+4.6982P] where P=(Fo^2^+2Fc^2^)/3'
_refine_ls_weighting_scheme calc
_refine_ls_wR_factor_gt 0.1152
_refine_ls_wR_factor_ref 0.1221
_reflns_number_gt 2630
_reflns_number_total 3081
_reflns_threshold_expression >2sigma(I)
_cod_data_source_file cm5b03792_si_003.cif
_cod_data_source_block global
_cod_original_sg_symbol_H-M 'P 21/n'
_cod_database_code 4002691

loop_
_symmetry_equiv_pos_as_xyz
'x, y, z'
'-x+1/2, y+1/2, -z+1/2'
'-x, -y, -z'
'x-1/2, -y-1/2, z-1/2'

loop_
_atom_site_label
_atom_site_type_symbol
_atom_site_fract_x
_atom_site_fract_y
_atom_site_fract_z
_atom_site_U_iso_or_equiv
_atom_site_adp_type
_atom_site_occupancy
_atom_site_symmetry_multiplicity
_atom_site_calc_flag
_atom_site_refinement_flags
_atom_site_disorder_assembly
_atom_site_disorder_group
O6 O 0.49419(18) 0.1920(4) 0.12907(9) 0.0157(5) Uani 1 1 d . . .
O5 O 0.41358(19) -0.2220(4) 0.10970(10) 0.0171(5) Uani 1 1 d . . .
C8 C 0.3514(3) 0.1087(6) 0.02994(13) 0.0139(6) Uani 1 1 d . . .
C5 C 0.2789(3) 0.1082(6) 0.14135(13) 0.0140(6) Uani 1 1 d . . .
C1A C -0.003(14) 0.46(3) 0.024(3) 0.21(2) Uani 0.29(14) 1 d PDU . 1
H1A H -0.0081 0.3891 0.0612 0.253 Uiso 0.29(14) 1 calc PR . 1
C2A C 0.029(8) 0.420(13) 0.013(5) 0.19(2) Uani 0.40(14) 1 d PDU . 2
H2A H 0.0751 0.2948 0.0335 0.232 Uiso 0.40(14) 1 calc PR . 2
Ca1 Ca 0.63699(5) 0.24316(10) 0.22135(3) 0.01193(16) Uani 1 1 d . . .
S1 S 0.39687(6) 0.03423(13) 0.10599(3) 0.01297(18) Uani 1 1 d . . .
O2 O 0.25974(18) 0.0857(4) -0.19111(9) 0.0150(4) Uani 1 1 d . . .
O1 O 0.26350(18) 0.4770(4) -0.17232(9) 0.0159(5) Uani 1 1 d . . .
O4 O -0.01230(18) 0.4760(4) 0.24702(10) 0.0166(5) Uani 1 1 d . . .
O3 O -0.04127(19) 0.0808(4) 0.25598(10) 0.0188(5) Uani 1 1 d . . .
C7 C 0.1879(3) 0.3764(5) 0.20007(13) 0.0139(6) Uani 1 1 d . . .
H7 H 0.1856 0.5260 0.2198 0.017 Uiso 1 1 calc R . .
C4 C 0.1898(3) -0.0587(6) 0.13974(14) 0.0166(6) Uani 1 1 d . . .
H4 H 0.1898 -0.2039 0.1180 0.020 Uiso 1 1 calc R . .
C13 C 0.3806(3) 0.3322(6) 0.01003(14) 0.0162(6) Uani 1 1 d . . .
H13 H 0.4189 0.4490 0.0371 0.019 Uiso 1 1 calc R . .
C2 C 0.0997(3) 0.2082(6) 0.20073(13) 0.0135(6) Uani 1 1 d . . .
C11 C 0.2967(3) 0.2087(6) -0.09002(13) 0.0134(6) Uani 1 1 d . . .
C10 C 0.2648(3) -0.0115(6) -0.06916(14) 0.0175(6) Uani 1 1 d . . .
H10 H 0.2253 -0.1274 -0.0961 0.021 Uiso 1 1 calc R . .
C6 C 0.2799(3) 0.3266(6) 0.17062(13) 0.0147(6) Uani 1 1 d . . .
H6 H 0.3412 0.4389 0.1707 0.018 Uiso 1 1 calc R . .
C12 C 0.3524(3) 0.3808(6) -0.05061(14) 0.0173(6) Uani 1 1 d . . .
H12 H 0.3713 0.5327 -0.0652 0.021 Uiso 1 1 calc R . .
C9 C 0.2913(3) -0.0611(6) -0.00820(14) 0.0171(6) Uani 1 1 d . . .
H9 H 0.2684 -0.2091 0.0068 0.021 Uiso 1 1 calc R . .
C14 C 0.2734(2) 0.2621(5) -0.15551(13) 0.0129(6) Uani 1 1 d . . .
C3 C 0.1007(3) -0.0095(6) 0.17055(14) 0.0166(6) Uani 1 1 d . . .
H3 H 0.0404 -0.1240 0.1711 0.020 Uiso 1 1 calc R . .
C1 C 0.0070(3) 0.2589(5) 0.23774(14) 0.0139(6) Uani 1 1 d . . .

loop_
_atom_site_aniso_label
_atom_site_aniso_U_11
_atom_site_aniso_U_22
_atom_site_aniso_U_33
_atom_site_aniso_U_23
_atom_site_aniso_U_13
_atom_site_aniso_U_12
O6 0.0177(10) 0.0154(11) 0.0141(11) -0.0009(9) 0.0036(8) -0.0014(9)
O5 0.0236(11) 0.0161(11) 0.0123(11) 0.0006(9) 0.0048(9) 0.0014(9)
C8 0.0191(14) 0.0162(15) 0.0072(14) -0.0014(12) 0.0045(11) 0.0006(12)
C5 0.0185(14) 0.0146(14) 0.0093(14) 0.0034(12) 0.0033(11) 0.0023(12)
C1A 0.15(5) 0.14(4) 0.31(5) 0.06(3) -0.05(4) -0.02(3)
C2A 0.12(4) 0.13(3) 0.30(5) 0.06(3) -0.03(3) 0.02(2)
Ca1 0.0163(3) 0.0095(3) 0.0104(3) -0.0001(2) 0.0037(2) -0.0011(2)
S1 0.0174(3) 0.0123(4) 0.0099(3) 0.0002(3) 0.0041(3) 0.0007(3)
O2 0.0194(10) 0.0155(11) 0.0100(10) -0.0021(8) 0.0027(8) -0.0003(9)
O1 0.0199(10) 0.0143(10) 0.0143(11) 0.0030(9) 0.0052(8) 0.0011(9)
O4 0.0187(10) 0.0146(11) 0.0176(11) -0.0015(9) 0.0058(9) 0.0015(9)
O3 0.0224(11) 0.0151(11) 0.0209(12) -0.0009(9) 0.0091(9) -0.0030(9)
C7 0.0222(15) 0.0116(14) 0.0075(14) 0.0005(11) 0.0015(11) 0.0011(12)
C4 0.0225(15) 0.0122(14) 0.0158(15) -0.0019(12) 0.0054(12) 0.0013(12)
C13 0.0219(14) 0.0128(14) 0.0136(15) -0.0029(12) 0.0028(12) -0.0021(12)
C2 0.0169(13) 0.0137(15) 0.0101(14) 0.0013(12) 0.0030(11) 0.0017(11)
C11 0.0164(13) 0.0132(14) 0.0110(14) -0.0012(12) 0.0036(11) 0.0014(11)
C10 0.0248(15) 0.0135(15) 0.0139(15) -0.0022(12) 0.0030(12) -0.0029(12)
C6 0.0191(14) 0.0130(14) 0.0116(14) -0.0007(12) 0.0021(12) -0.0022(12)
C12 0.0234(15) 0.0139(15) 0.0151(16) 0.0010(12) 0.0049(13) -0.0011(12)
C9 0.0258(16) 0.0127(14) 0.0128(15) 0.0023(12) 0.0039(12) -0.0032(12)
C14 0.0136(13) 0.0134(14) 0.0124(15) 0.0014(12) 0.0045(11) 0.0002(11)
C3 0.0187(14) 0.0151(15) 0.0158(15) -0.0005(13) 0.0028(12) -0.0031(12)
C1 0.0171(13) 0.0139(14) 0.0104(14) -0.0013(12) 0.0017(11) -0.0004(12)

loop_
_atom_type_symbol
_atom_type_description
_atom_type_scat_dispersion_real
_atom_type_scat_dispersion_imag
_atom_type_scat_source
C C 0.0181 0.0091 'International Tables Vol C Tables 4.2.6.8 and 6.1.1.4'
H H 0.0000 0.0000 'International Tables Vol C Tables 4.2.6.8 and 6.1.1.4'
O O 0.0492 0.0322 'International Tables Vol C Tables 4.2.6.8 and 6.1.1.4'
S S 0.3331 0.5567 'International Tables Vol C Tables 4.2.6.8 and 6.1.1.4'
Ca Ca 0.3641 1.2855 'International Tables Vol C Tables 4.2.6.8 and 6.1.1.4'

loop_
_geom_angle_atom_site_label_1
_geom_angle_atom_site_label_2
_geom_angle_atom_site_label_3
_geom_angle
_geom_angle_site_symmetry_1
_geom_angle_site_symmetry_3
S1 O6 Ca1 137.86(13) . .
C9 C8 C13 122.0(3) . .
C9 C8 S1 118.8(2) . .
C13 C8 S1 119.1(2) . .
C6 C5 C4 122.5(3) . .
C6 C5 S1 119.3(2) . .
C4 C5 S1 118.3(2) . .
O4 Ca1 O3 95.47(8) 2_545 2
O4 Ca1 O1 168.88(8) 2_545 3_665
O3 Ca1 O1 82.56(8) 2 3_665
O4 Ca1 O2 88.78(8) 2_545 3_655
O3 Ca1 O2 175.02(8) 2 3_655
O1 Ca1 O2 92.78(7) 3_665 3_655
O4 Ca1 O2 107.68(8) 2_545 4_666
O3 Ca1 O2 74.19(8) 2 4_666
O1 Ca1 O2 82.40(8) 3_665 4_666
O2 Ca1 O2 107.01(5) 3_655 4_666
O4 Ca1 O6 80.16(8) 2_545 .
O3 Ca1 O6 90.60(8) 2 .
O1 Ca1 O6 88.91(8) 3_665 .
O2 Ca1 O6 87.57(7) 3_655 .
O2 Ca1 O6 163.29(8) 4_666 .
O4 Ca1 O1 73.11(7) 2_545 4_666
O3 Ca1 O1 110.56(7) 2 4_666
O1 Ca1 O1 117.86(5) 3_665 4_666
O2 Ca1 O1 73.14(7) 3_655 4_666
O2 Ca1 O1 48.62(7) 4_666 4_666
O6 Ca1 O1 147.03(7) . 4_666
O4 Ca1 C14 87.19(8) 2_545 4_666
O3 Ca1 C14 89.38(8) 2 4_666
O1 Ca1 C14 103.69(8) 3_665 4_666
O2 Ca1 C14 93.43(8) 3_655 4_666
O2 Ca1 C14 24.69(8) 4_666 4_666
O6 Ca1 C14 167.28(8) . 4_666
O1 Ca1 C14 24.77(7) 4_666 4_666
O4 Ca1 Ca1 81.86(6) 2_545 2_645
O3 Ca1 Ca1 146.90(7) 2 2_645
O1 Ca1 Ca1 105.76(6) 3_665 2_645
O2 Ca1 Ca1 36.35(5) 3_655 2_645
O2 Ca1 Ca1 75.28(6) 4_666 2_645
O6 Ca1 Ca1 121.01(5) . 2_645
O1 Ca1 Ca1 37.01(4) 4_666 2_645
C14 Ca1 Ca1 57.60(6) 4_666 2_645
O4 Ca1 Ca1 142.03(6) 2_545 2_655
O3 Ca1 Ca1 70.41(6) 2 2_655
O1 Ca1 Ca1 47.35(5) 3_665 2_655
O2 Ca1 Ca1 107.64(6) 3_655 2_655
O2 Ca1 Ca1 35.30(5) 4_666 2_655
O6 Ca1 Ca1 133.00(6) . 2_655
O1 Ca1 Ca1 79.20(5) 4_666 2_655
C14 Ca1 Ca1 58.56(6) 4_666 2_655
Ca1 Ca1 Ca1 91.48(2) 2_645 2_655
O5 S1 O6 119.31(14) . .
O5 S1 C8 107.58(14) . .
O6 S1 C8 106.52(14) . .
O5 S1 C5 108.14(14) . .
O6 S1 C5 108.26(14) . .
C8 S1 C5 106.34(14) . .
C14 O2 Ca1 141.17(19) . 3_655
C14 O2 Ca1 102.16(18) . 4_565
Ca1 O2 Ca1 108.35(8) 3_655 4_565
C14 O1 Ca1 138.83(19) . 3_665
C14 O1 Ca1 81.75(18) . 4_565
Ca1 O1 Ca1 95.63(7) 3_665 4_565
C1 O4 Ca1 145.5(2) . 2
C1 O3 Ca1 173.7(2) . 2_545
C2 C7 C6 120.4(3) . .
C3 C4 C5 118.8(3) . .
C8 C13 C12 118.4(3) . .
C7 C2 C3 120.2(3) . .
C7 C2 C1 119.0(3) . .
C3 C2 C1 120.7(3) . .
C12 C11 C10 120.4(3) . .
C12 C11 C14 119.1(3) . .
C10 C11 C14 120.5(3) . .
C11 C10 C9 119.6(3) . .
C5 C6 C7 118.0(3) . .
C11 C12 C13 120.5(3) . .
C8 C9 C10 119.0(3) . .
O1 C14 O2 123.2(3) . .
O1 C14 C11 118.9(3) . .
O2 C14 C11 117.8(3) . .
O1 C14 Ca1 73.48(17) . 4_565
O2 C14 Ca1 53.15(15) . 4_565
C11 C14 Ca1 155.6(2) . 4_565
C4 C3 C2 120.0(3) . .
O3 C1 O4 126.9(3) . .
O3 C1 C2 116.8(3) . .
O4 C1 C2 116.3(3) . .

loop_
_geom_bond_atom_site_label_1
_geom_bond_atom_site_label_2
_geom_bond_distance
_geom_bond_site_symmetry_2
O6 S1 1.453(2) .
O6 Ca1 2.448(2) .
O5 S1 1.440(2) .
C8 C9 1.384(4) .
C8 C13 1.390(4) .
C8 S1 1.772(3) .
C5 C6 1.387(4) .
C5 C4 1.389(4) .
C5 S1 1.772(3) .
C1A C1A 1.202(10) 3_565
C2A C2A 1.202(10) 3_565
Ca1 O4 2.291(2) 2_545
Ca1 O3 2.295(2) 2
Ca1 O1 2.351(2) 3_665
Ca1 O2 2.366(2) 3_655
Ca1 O2 2.427(2) 4_666
Ca1 O1 2.873(2) 4_666
Ca1 C14 2.965(3) 4_666
Ca1 Ca1 3.8867(8) 2_645
Ca1 Ca1 3.8867(8) 2_655
O2 C14 1.267(4) .
O2 Ca1 2.366(2) 3_655
O2 Ca1 2.427(2) 4_565
O1 C14 1.255(4) .
O1 Ca1 2.351(2) 3_665
O1 Ca1 2.873(2) 4_565
O4 C1 1.255(4) .
O4 Ca1 2.291(2) 2
O3 C1 1.251(4) .
O3 Ca1 2.295(2) 2_545
C7 C2 1.393(4) .
C7 C6 1.398(4) .
C4 C3 1.389(4) .
C13 C12 1.393(4) .
C2 C3 1.396(4) .
C2 C1 1.521(4) .
C11 C12 1.390(4) .
C11 C10 1.392(4) .
C11 C14 1.503(4) .
C10 C9 1.400(4) .
C14 Ca1 2.965(3) 4_565

loop_
_cod_changelog_entry_id
_cod_changelog_entry_author
_cod_changelog_entry_date
_cod_changelog_entry_text
1 'Vaitkus, Antanas' 2022-05-09T03:10:00+03:00 'Updated bibliographic information.'
